data_8102230
loop_
_publ_author_name
'Andre Pommerin'
'Michael Felderhoff'
'Richard Goddard'
'Claudia Weidenthaler'

_publ_section_title
;
 Crystal structure of
 bis(diglyme-O,O',O")bis((\m2-deutero)-trideuteroaluminato-D)calcium,
 Ca(AlD4)2(C6H14O3)2
;
_journal_issue 1
_journal_name_full 'Zeitschrift f\"ur Kristallographie - New Crystal Structures'
_journal_page_first 67
_journal_volume 223
_journal_year 2008
_chemical_compound_source diglyme
_chemical_formula_moiety 'C12 H28 Al2 Ca D8 O6'
_chemical_formula_structural 'Ca(AlD4)2 &#x00B7; 2C6H14O3'
_chemical_formula_sum 'C12 H28 Al2 Ca D8 O6'
_chemical_formula_weight 378.46
_chemical_melting_point ?
_chemical_name_systematic
; 
bis(diglyme-O,O',O")bis((/m~2~-deutero)-trideuteroaluminate-D)calcium(II)
;
_space_group_IT_number 14
_symmetry_cell_setting monoclinic
_symmetry_Int_Tables_number 14
_symmetry_space_group_name_Hall '-P 2ybc'
_symmetry_space_group_name_H-M 'P 1 21/c 1'
_atom_sites_solution_hydrogens calcd
_atom_sites_solution_primary direct
_atom_sites_solution_secondary difmap
_audit_block_code POM-PA-333-03
_audit_creation_date 2007-03-07
_cell_angle_alpha 90.0
_cell_angle_beta 92.758(1)
_cell_angle_gamma 90.0
_cell_formula_units_Z 4
_cell_length_a 9.9889(2)
_cell_length_b 15.7816(3)
_cell_length_c 14.0935(2)
_cell_measurement_reflns_used 37170
_cell_measurement_temperature 100
_cell_measurement_theta_max 33.14
_cell_measurement_theta_min 2.91
_cell_volume 2219.14(7)
_computing_cell_refinement 'Denzo / Scalepack (Otwinowski 1997)'
_computing_data_collection 'Collect software (Nonius, 1998)'
_computing_data_reduction 'Denzo / Scalepack (Otwinowski 1997)'
_computing_molecular_graphics 'DIAMOND (Crystal Impact GbR, 2005)'
_computing_structure_refinement 'SHELXL-97 (Sheldrick, 1997) [7]'
_computing_structure_solution 'SHELXS-97 (Sheldrick, 1990) [6]'
_diffrn_ambient_temperature 100
_diffrn_measured_fraction_theta_full 0.990
_diffrn_measured_fraction_theta_max 0.990
_diffrn_measurement_device_type 'Nonius KappaCCD'
_diffrn_measurement_method omega
_diffrn_radiation_monochromator graphite
_diffrn_radiation_source '0.3 mm focus rotating anode'
_diffrn_radiation_type MoK\a
_diffrn_radiation_wavelength 0.71073
_diffrn_reflns_av_R_equivalents 0.0320
_diffrn_reflns_av_sigmaI/netI 0.0198
_diffrn_reflns_limit_h_max 15
_diffrn_reflns_limit_h_min -15
_diffrn_reflns_limit_k_max 24
_diffrn_reflns_limit_k_min -24
_diffrn_reflns_limit_l_max 21
_diffrn_reflns_limit_l_min -21
_diffrn_reflns_number 59375
_diffrn_reflns_theta_full 33.18
_diffrn_reflns_theta_max 33.18
_diffrn_reflns_theta_min 6.43
_diffrn_standards_decay_% 0.0
_diffrn_standards_number 0
_exptl_absorpt_coefficient_mu 0.379
_exptl_absorpt_correction_T_max 1.0
_exptl_absorpt_correction_T_min 0.8611
_exptl_absorpt_correction_type multi-scan
_exptl_absorpt_process_details 'SADABS, Bruker AXS (2007)'
_exptl_crystal_colour colorless
_exptl_crystal_density_diffrn 1.133
_exptl_crystal_density_meas ?
_exptl_crystal_density_method none
_exptl_crystal_description prism
_exptl_crystal_F_000 808
_exptl_crystal_size_max 0.23
_exptl_crystal_size_mid 0.22
_exptl_crystal_size_min 0.04
_refine_diff_density_max 0.459
_refine_diff_density_min -0.223
_refine_diff_density_rms 0.040
_refine_ls_extinction_method none
_refine_ls_goodness_of_fit_ref 1.026
_refine_ls_hydrogen_treatment refall
_refine_ls_matrix_type full
_refine_ls_number_parameters 334
_refine_ls_number_reflns 8409
_refine_ls_number_restraints 0
_refine_ls_restrained_S_all 1.026
_refine_ls_R_factor_all 0.0323
_refine_ls_R_factor_gt 0.0249
_refine_ls_shift/su_max 0.002
_refine_ls_shift/su_mean 0.000
_refine_ls_structure_factor_coef Fsqd
_refine_ls_weighting_details 'calc w=1/[\s^2^(Fo^2^)+(0.0405P)^2^+0.2619P] where P=(Fo^2^+2Fc^2^)/3'
_refine_ls_weighting_scheme calc
_refine_ls_wR_factor_gt 0.0665
_refine_ls_wR_factor_ref 0.0706
_reflns_number_gt 7330
_reflns_number_total 8409
_reflns_threshold_expression I>2sigma(I)
_cod_data_source_file 1267-2171.cff
_cod_data_source_block 1
_cod_depositor_comments
;
The following automatic conversions were performed:

'_chemical_melting_point' value 'not determined' was changed to '?' -
the value is undefined or not given.

Automatic conversion script
Id: cif_fix_values 1569 2011-02-09 13:29:24Z adriana 

The following automatic conversions were performed:

'_exptl_crystal_density_meas' value 'none' was changed to '?' - the
value is perceived as not measured.

Automatic conversion script
Id: cif_fix_values 3008 2015-01-20 13:52:24Z robertas 
;
_cod_database_code 8102230

loop_
_symmetry_equiv_pos_as_xyz
'x, y, z'
'-x, y+1/2, -z+1/2'
'-x, -y, -z'
'x, -y-1/2, z-1/2'

loop_
_atom_site_label
_atom_site_type_symbol
_atom_site_fract_x
_atom_site_fract_y
_atom_site_fract_z
_atom_site_U_iso_or_equiv
_atom_site_adp_type
_atom_site_occupancy
_atom_site_symmetry_multiplicity
_atom_site_Wyckoff_symbol
_atom_site_calc_flag
_atom_site_refinement_flags
_atom_site_disorder_assembly
_atom_site_disorder_group
C1 C 0.82705(9) -0.08490(6) 0.46124(6) 0.02372(15) Uani 1 4 e d . . .
C2 C 0.60490(8) -0.10453(5) 0.40244(6) 0.02248(14) Uani 1 4 e d . . .
C3 C 0.51422(8) -0.09456(5) 0.31511(6) 0.02150(14) Uani 1 4 e d . . .
C4 C 0.44469(8) 0.01303(5) 0.20292(6) 0.02294(15) Uani 1 4 e d . . .
C5 C 0.46626(8) 0.10593(5) 0.18682(6) 0.02255(14) Uani 1 4 e d . . .
C6 C 0.63783(9) 0.20575(5) 0.16321(7) 0.02639(16) Uani 1 4 e d . . .
C7 C 0.76159(10) 0.04024(6) -0.00132(6) 0.02660(16) Uani 1 4 e d . . .
C8 C 0.95080(9) 0.11000(5) 0.06900(6) 0.02356(15) Uani 1 4 e d . . .
C9 C 1.03203(8) 0.11825(5) 0.16124(6) 0.02314(14) Uani 1 4 e d . . .
C10 C 0.99815(8) 0.15075(6) 0.32478(6) 0.02441(15) Uani 1 4 e d . . .
C11 C 0.88616(9) 0.17740(5) 0.38515(6) 0.02292(14) Uani 1 4 e d . . .
C12 C 0.67386(10) 0.13344(7) 0.43471(7) 0.03087(18) Uani 1 4 e d . . .
D1 D 0.7095(12) -0.1004(8) 0.1516(9) 0.031(3) Uiso 1 4 e d . . .
D2 D 0.5340(15) -0.1740(9) 0.0518(10) 0.051(4) Uiso 1 4 e d . . .
D3 D 0.6791(15) -0.2583(9) 0.1651(11) 0.052(4) Uiso 1 4 e d . . .
D4 D 0.7827(16) -0.1936(10) 0.0207(11) 0.058(4) Uiso 1 4 e d . . .
D5 D 0.9710(13) -0.0547(9) 0.2655(9) 0.039(3) Uiso 1 4 e d . . .
D6 D 1.0505(14) -0.1877(9) 0.3440(10) 0.048(4) Uiso 1 4 e d . . .
D7 D 1.1645(15) -0.1291(9) 0.2035(10) 0.047(4) Uiso 1 4 e d . . .
D8 D 1.1838(17) -0.0527(11) 0.3568(12) 0.063(5) Uiso 1 4 e d . . .
H1A H 0.9131(12) -0.0632(8) 0.4443(8) 0.027(3) Uiso 1 4 e d . . .
H1B H 0.7964(13) -0.0544(8) 0.5125(9) 0.036(3) Uiso 1 4 e d . . .
H1C H 0.8357(13) -0.1418(8) 0.4833(9) 0.034(3) Uiso 1 4 e d . . .
H2A H 0.5758(11) -0.0694(7) 0.4560(8) 0.021(2) Uiso 1 4 e d . . .
H2B H 0.6049(12) -0.1646(8) 0.4231(9) 0.030(3) Uiso 1 4 e d . . .
H3A H 0.4225(12) -0.1011(7) 0.3320(8) 0.024(3) Uiso 1 4 e d . . .
H3B H 0.5345(11) -0.1343(7) 0.2647(8) 0.023(3) Uiso 1 4 e d . . .
H4A H 0.3529(13) 0.0030(8) 0.2202(9) 0.031(3) Uiso 1 4 e d . . .
H4B H 0.4670(12) -0.0207(7) 0.1469(9) 0.028(3) Uiso 1 4 e d . . .
H5A H 0.4411(12) 0.1376(7) 0.2395(8) 0.026(3) Uiso 1 4 e d . . .
H5B H 0.4165(12) 0.1250(7) 0.1283(8) 0.027(3) Uiso 1 4 e d . . .
H6A H 0.6116(12) 0.2378(8) 0.2170(9) 0.033(3) Uiso 1 4 e d . . .
H6B H 0.5905(13) 0.2262(8) 0.1076(9) 0.035(3) Uiso 1 4 e d . . .
H6C H 0.7294(13) 0.2102(8) 0.1603(8) 0.029(3) Uiso 1 4 e d . . .
H7A H 0.8091(14) 0.0279(8) -0.0579(10) 0.038(3) Uiso 1 4 e d . . .
H7B H 0.7142(13) 0.0909(8) -0.0095(9) 0.034(3) Uiso 1 4 e d . . .
H7C H 0.7035(14) -0.0057(8) 0.0072(9) 0.036(3) Uiso 1 4 e d . . .
H8A H 1.0054(12) 0.0947(7) 0.0163(8) 0.026(3) Uiso 1 4 e d . . .
H8B H 0.9028(12) 0.1626(7) 0.0528(8) 0.026(3) Uiso 1 4 e d . . .
H9A H 1.0839(11) 0.0673(7) 0.1754(8) 0.025(3) Uiso 1 4 e d . . .
H9B H 1.0897(12) 0.1670(7) 0.1612(8) 0.026(3) Uiso 1 4 e d . . .
H10A H 1.0474(12) 0.1011(8) 0.3545(9) 0.030(3) Uiso 1 4 e d . . .
H10B H 1.0586(13) 0.1965(8) 0.3188(9) 0.035(3) Uiso 1 4 e d . . .
H11A H 0.9169(12) 0.1858(8) 0.4496(9) 0.029(3) Uiso 1 4 e d . . .
H11B H 0.8470(11) 0.2313(7) 0.3631(7) 0.019(2) Uiso 1 4 e d . . .
H12A H 0.6066(14) 0.0908(9) 0.4230(10) 0.040(3) Uiso 1 4 e d . . .
H12B H 0.6364(14) 0.1854(9) 0.4182(9) 0.038(3) Uiso 1 4 e d . . .
H12C H 0.6998(14) 0.1369(9) 0.4972(10) 0.041(3) Uiso 1 4 e d . . .
Al1 Al 0.67959(3) -0.184028(15) 0.095191(17) 0.02087(5) Uani 1 4 e d . . .
Al2 Al 1.09473(2) -0.108246(15) 0.291676(17) 0.01925(5) Uani 1 4 e d . . .
Ca Ca 0.770167(13) 0.017121(8) 0.242664(9) 0.01207(4) Uani 1 4 e d . . .
O1 O 0.73622(5) -0.07847(3) 0.37959(4) 0.01803(10) Uani 1 4 e d . . .
O2 O 0.53466(5) -0.01009(3) 0.28135(4) 0.01884(10) Uani 1 4 e d . . .
O3 O 0.60718(5) 0.11818(3) 0.17613(4) 0.01830(10) Uani 1 4 e d . . .
O4 O 0.78559(6) 0.11243(3) 0.37934(4) 0.02078(11) Uani 1 4 e d . . .
O5 O 0.93760(5) 0.12930(3) 0.23352(4) 0.01812(10) Uani 1 4 e d . . .
O6 O 0.85120(6) 0.04601(4) 0.08108(4) 0.01904(10) Uani 1 4 e d . . .

loop_
_atom_site_aniso_label
_atom_site_aniso_U_11
_atom_site_aniso_U_22
_atom_site_aniso_U_33
_atom_site_aniso_U_23
_atom_site_aniso_U_13
_atom_site_aniso_U_12
C1 0.0263(4) 0.0272(4) 0.0172(3) 0.0031(3) -0.0035(3) 0.0021(3)
C2 0.0207(3) 0.0245(4) 0.0225(3) 0.0081(3) 0.0041(3) -0.0023(3)
C3 0.0179(3) 0.0206(3) 0.0261(3) 0.0054(3) 0.0022(3) -0.0050(3)
C4 0.0142(3) 0.0279(4) 0.0263(4) 0.0058(3) -0.0037(3) -0.0016(3)
C5 0.0152(3) 0.0257(4) 0.0267(4) 0.0049(3) 0.0007(3) 0.0053(3)
C6 0.0269(4) 0.0146(3) 0.0372(4) 0.0055(3) -0.0028(3) 0.0021(3)
C7 0.0357(4) 0.0293(4) 0.0142(3) 0.0000(3) -0.0040(3) 0.0030(3)
C8 0.0261(4) 0.0235(4) 0.0218(3) 0.0058(3) 0.0080(3) -0.0018(3)
C9 0.0183(3) 0.0248(4) 0.0268(4) 0.0026(3) 0.0061(3) -0.0039(3)
C10 0.0223(3) 0.0242(4) 0.0260(4) -0.0048(3) -0.0067(3) -0.0049(3)
C11 0.0303(4) 0.0165(3) 0.0214(3) -0.0047(3) -0.0051(3) -0.0017(3)
C12 0.0363(5) 0.0330(4) 0.0242(4) -0.0086(3) 0.0106(3) 0.0019(4)
Al1 0.02401(11) 0.01573(10) 0.02311(11) -0.00229(8) 0.00352(9) -0.00281(8)
Al2 0.01883(10) 0.01837(11) 0.02070(11) 0.00141(8) 0.00253(8) 0.00504(8)
Ca 0.01239(6) 0.01149(6) 0.01230(6) 0.00025(4) 0.00028(4) -0.00018(4)
O1 0.0175(2) 0.0209(2) 0.0156(2) 0.00408(18) -0.00011(17) -0.00127(18)
O2 0.0151(2) 0.0198(2) 0.0214(2) 0.00536(19) -0.00137(18) -0.00219(18)
O3 0.0159(2) 0.0146(2) 0.0244(2) 0.00335(18) 0.00077(18) 0.00257(17)
O4 0.0274(3) 0.0176(2) 0.0176(2) -0.00436(18) 0.0041(2) -0.0015(2)
O5 0.0167(2) 0.0190(2) 0.0186(2) -0.00061(18) 0.00036(18) -0.00411(18)
O6 0.0225(2) 0.0209(2) 0.0137(2) 0.00248(18) 0.00077(18) -0.00104(19)

loop_
_atom_type_symbol
_atom_type_description
_atom_type_scat_dispersion_real
_atom_type_scat_dispersion_imag
_atom_type_scat_source
C C 0.0033 0.0016 'International Tables Vol C Tables 4.2.6.8 and 6.1.1.4'
H H 0.0000 0.0000 'International Tables Vol C Tables 4.2.6.8 and 6.1.1.4'
D D 0.0000 0.0000 'International Tables Vol C Tables 4.2.6.8 and 6.1.1.4'
Al Al 0.0645 0.0514 'International Tables Vol C Tables 4.2.6.8 and 6.1.1.4'
Ca Ca 0.2262 0.3064 'International Tables Vol C Tables 4.2.6.8 and 6.1.1.4'
O O 0.0106 0.0060 'International Tables Vol C Tables 4.2.6.8 and 6.1.1.4'

loop_
_geom_angle_atom_site_label_1
_geom_angle_atom_site_label_2
_geom_angle_atom_site_label_3
_geom_angle
_geom_angle_site_symmetry_1
_geom_angle_site_symmetry_3
_geom_angle_publ_flag
O1 C1 H1A 108.2(7) . . n
O1 C1 H1B 111.5(8) . . n
H1A C1 H1B 109.8(11) . . n
O1 C1 H1C 111.9(8) . . n
H1A C1 H1C 110.3(11) . . n
H1B C1 H1C 105.2(11) . . n
O1 C2 C3 108.05(6) . . y
O1 C2 H2A 108.5(6) . . n
C3 C2 H2A 112.3(6) . . n
O1 C2 H2B 110.8(7) . . n
C3 C2 H2B 109.4(7) . . n
H2A C2 H2B 107.8(9) . . n
O2 C3 C2 106.24(6) . . y
O2 C3 H3A 109.5(7) . . n
C2 C3 H3A 109.3(7) . . n
O2 C3 H3B 108.5(7) . . n
C2 C3 H3B 113.0(7) . . n
H3A C3 H3B 110.1(9) . . n
O2 C4 C5 105.98(6) . . y
O2 C4 H4A 109.1(7) . . n
C5 C4 H4A 110.0(7) . . n
O2 C4 H4B 108.7(7) . . n
C5 C4 H4B 111.5(7) . . n
H4A C4 H4B 111.3(10) . . n
O3 C5 C4 107.22(6) . . y
O3 C5 H5A 108.2(7) . . n
C4 C5 H5A 110.8(7) . . n
O3 C5 H5B 109.1(7) . . n
C4 C5 H5B 110.7(7) . . n
H5A C5 H5B 110.7(10) . . n
O3 C6 H6A 110.0(7) . . n
O3 C6 H6B 109.4(8) . . n
H6A C6 H6B 109.1(11) . . n
O3 C6 H6C 107.4(8) . . n
H6A C6 H6C 107.8(10) . . n
H6B C6 H6C 113.1(11) . . n
O6 C7 H7A 111.6(8) . . n
O6 C7 H7B 109.8(8) . . n
H7A C7 H7B 109.7(11) . . n
O6 C7 H7C 108.1(8) . . n
H7A C7 H7C 106.3(11) . . n
H7B C7 H7C 111.4(11) . . n
O6 C8 C9 107.87(6) . . y
O6 C8 H8A 109.5(7) . . n
C9 C8 H8A 112.5(7) . . n
O6 C8 H8B 106.8(7) . . n
C9 C8 H8B 111.5(7) . . n
H8A C8 H8B 108.6(10) . . n
O5 C9 C8 106.20(6) . . y
O5 C9 H9A 108.5(7) . . n
C8 C9 H9A 111.5(7) . . n
O5 C9 H9B 108.5(7) . . n
C8 C9 H9B 111.5(7) . . n
H9A C9 H9B 110.4(10) . . n
O5 C10 C11 106.33(6) . . y
O5 C10 H10A 111.5(7) . . n
C11 C10 H10A 110.3(7) . . n
O5 C10 H10B 110.0(8) . . n
C11 C10 H10B 109.5(8) . . n
H10A C10 H10B 109.2(10) . . n
O4 C11 C10 107.87(6) . . y
O4 C11 H11A 110.2(7) . . n
C10 C11 H11A 111.4(7) . . n
O4 C11 H11B 109.5(6) . . n
C10 C11 H11B 111.2(6) . . n
H11A C11 H11B 106.6(9) . . n
O4 C12 H12A 107.6(8) . . n
O4 C12 H12B 112.6(8) . . n
H12A C12 H12B 107.9(12) . . n
O4 C12 H12C 110.5(9) . . n
H12A C12 H12C 111.9(12) . . n
H12B C12 H12C 106.5(12) . . n
D1 Al1 D2 105.4(7) . . y
D1 Al1 D3 109.0(7) . . y
D2 Al1 D3 107.4(8) . . y
D1 Al1 D4 108.5(7) . . y
D2 Al1 D4 113.0(8) . . y
D3 Al1 D4 113.1(8) . . y
D5 Al2 D6 108.7(7) . . y
D5 Al2 D7 109.0(7) . . y
D6 Al2 D7 112.2(8) . . y
D5 Al2 D8 105.6(8) . . y
D6 Al2 D8 110.8(8) . . y
D7 Al2 D8 110.2(9) . . y
O3 Ca O4 85.182(19) . . y
O3 Ca O5 87.239(18) . . y
O4 Ca O5 65.043(18) . . y
O3 Ca O2 64.777(18) . . y
O4 Ca O2 87.58(2) . . y
O5 Ca O2 142.828(19) . . y
O3 Ca O1 125.662(19) . . y
O4 Ca O1 76.544(19) . . y
O5 Ca O1 126.874(18) . . y
O2 Ca O1 63.739(17) . . y
O3 Ca O6 76.647(19) . . y
O4 Ca O6 126.596(19) . . y
O5 Ca O6 64.311(18) . . y
O2 Ca O6 125.845(19) . . y
O1 Ca O6 151.865(19) . . y
O3 Ca D1 99.1(3) . . y
O4 Ca D1 159.0(3) . . y
O5 Ca D1 135.4(3) . . y
O2 Ca D1 76.0(3) . . y
O1 Ca D1 84.4(3) . . y
O6 Ca D1 74.3(3) . . y
O3 Ca D5 159.1(3) . . y
O4 Ca D5 99.8(3) . . y
O5 Ca D5 76.8(3) . . y
O2 Ca D5 135.3(3) . . y
O1 Ca D5 75.2(3) . . y
O6 Ca D5 84.2(3) . . y
D1 Ca D5 83.5(5) . . y
C2 O1 C1 110.58(6) . . y
C2 O1 Ca 120.77(4) . . y
C1 O1 Ca 124.14(5) . . y
C3 O2 C4 113.43(6) . . y
C3 O2 Ca 112.71(4) . . y
C4 O2 Ca 110.60(4) . . y
C6 O3 C5 111.14(6) . . y
C6 O3 Ca 122.63(5) . . y
C5 O3 Ca 120.81(4) . . y
C12 O4 C11 111.43(6) . . y
C12 O4 Ca 123.46(5) . . y
C11 O4 Ca 120.16(4) . . y
C9 O5 C10 113.75(6) . . y
C9 O5 Ca 115.17(4) . . y
C10 O5 Ca 112.56(4) . . y
C8 O6 C7 110.99(6) . . y
C8 O6 Ca 119.64(4) . . y
C7 O6 Ca 120.67(5) . . y

loop_
_geom_bond_atom_site_label_1
_geom_bond_atom_site_label_2
_geom_bond_distance
_geom_bond_site_symmetry_2
_geom_bond_publ_flag
C1 O1 1.4343(9) . y
C1 H1A 0.966(12) . n
C1 H1B 0.932(14) . n
C1 H1C 0.954(13) . n
C2 O1 1.4263(9) . y
C2 C3 1.5009(11) . y
C2 H2A 0.992(11) . n
C2 H2B 0.992(12) . n
C3 O2 1.4334(9) . y
C3 H3A 0.963(11) . n
C3 H3B 0.977(11) . n
C4 O2 1.4377(9) . y
C4 C5 1.5006(12) . y
C4 H4A 0.973(13) . n
C4 H4B 0.987(12) . n
C5 O3 1.4359(9) . y
C5 H5A 0.939(12) . n
C5 H5B 0.989(12) . n
C6 O3 1.4291(9) . y
C6 H6A 0.958(13) . n
C6 H6B 0.952(13) . n
C6 H6C 0.920(12) . n
C7 O6 1.4346(10) . y
C7 H7A 0.967(14) . n
C7 H7B 0.934(13) . n
C7 H7C 0.940(14) . n
C8 O6 1.4334(10) . y
C8 C9 1.5046(12) . y
C8 H8A 0.973(12) . n
C8 H8B 0.980(12) . n
C9 O5 1.4319(9) . y
C9 H9A 0.972(12) . n
C9 H9B 0.961(12) . n
C10 O5 1.4352(9) . y
C10 C11 1.4979(12) . y
C10 H10A 1.005(12) . n
C10 H10B 0.947(13) . n
C11 O4 1.4350(10) . y
C11 H11A 0.954(12) . n
C11 H11B 0.980(11) . n
C12 O4 1.4313(10) . y
C12 H12A 0.959(14) . n
C12 H12B 0.926(14) . n
C12 H12C 0.908(14) . n
Al1 D1 1.563(12) . y
Al1 D2 1.558(15) . y
Al1 D3 1.531(15) . y
Al1 D4 1.514(16) . y
Al2 D5 1.528(13) . y
Al2 D6 1.531(15) . y
Al2 D7 1.490(15) . y
Al2 D8 1.524(16) . y
Ca O3 2.4345(5) . y
Ca O4 2.4429(5) . y
Ca O5 2.4431(5) . y
Ca O2 2.4777(5) . y
Ca O1 2.4855(5) . y
Ca O6 2.4952(5) . y
Ca D1 2.318(12) . y
Ca D5 2.313(13) . y
